data_4130104
loop_
_publ_author_name
'Kisu, Haruki'
'Sakaino, Hirotoshi'
'Ito, Fumihiro'
'Yamashita, Makoto'
'Nozaki, Kyoko'

_publ_section_title
;
 A Qualitative Analysis of a &quot;Bora-Brook Rearrangement&quot;: The
 Ambident Reactivity of Boryl-Substituted Alkoxide Including the
 Carbon-to-Oxygen Migration of a Boryl Group.
;
_journal_issue 10
_journal_name_full 'Journal of the American Chemical Society'
_journal_page_first 3548
_journal_page_last 3552
_journal_paper_doi 10.1021/jacs.6b00283
_journal_volume 138
_journal_year 2016
_chemical_formula_moiety 'C33 H45 B N2 O'
_chemical_formula_sum 'C33 H45 B N2 O'
_chemical_formula_weight 496.52
_space_group_crystal_system monoclinic
_space_group_IT_number 14
_space_group_name_Hall '-P 2ybc'
_space_group_name_H-M_alt 'P 1 21/c 1'
_atom_sites_solution_hydrogens geom
_audit_creation_method SHELXL-2014
_cell_angle_alpha 90
_cell_angle_beta 91.2967(18)
_cell_angle_gamma 90
_cell_formula_units_Z 4
_cell_length_a 14.976(5)
_cell_length_b 12.583(5)
_cell_length_c 16.265(6)
_cell_measurement_reflns_used 7577
_cell_measurement_temperature 103.1500
_cell_measurement_theta_max 27.4835
_cell_measurement_theta_min 3.1680
_cell_volume 3064(2)
_computing_cell_refinement 'RIGAKU CrystalClear'
_computing_data_collection 'RIGAKU CrystalClear'
_computing_data_reduction 'RIGAKU CrystalClear'
_computing_molecular_graphics 'Yadokari-XG 2009(Wakita Nemoto et al.)'
_computing_publication_material 'Yadokari-XG 2009(Wakita,Nemoto et al.)'
_computing_structure_refinement 'SHELXL-2014 (Sheldrick, 2014)'
_computing_structure_solution SIR-97
_diffrn_ambient_temperature 103(2)
_diffrn_detector_area_resol_mean 7.31
_diffrn_measured_fraction_theta_full 0.998
_diffrn_measured_fraction_theta_max 0.997
_diffrn_measurement_device_type 'RIGAKU/MSC Meacury CCD'
_diffrn_measurement_method 'omega scans'
_diffrn_radiation_monochromator graphite
_diffrn_radiation_source 'fine-focus sealed tube'
_diffrn_radiation_type MoK\a
_diffrn_radiation_wavelength 0.7107
_diffrn_reflns_av_R_equivalents 0.0471
_diffrn_reflns_av_unetI/netI 0.0490
_diffrn_reflns_Laue_measured_fraction_full 0.998
_diffrn_reflns_Laue_measured_fraction_max 0.997
_diffrn_reflns_limit_h_max 14
_diffrn_reflns_limit_h_min -19
_diffrn_reflns_limit_k_max 16
_diffrn_reflns_limit_k_min -16
_diffrn_reflns_limit_l_max 20
_diffrn_reflns_limit_l_min -21
_diffrn_reflns_number 23464
_diffrn_reflns_point_group_measured_fraction_full 0.998
_diffrn_reflns_point_group_measured_fraction_max 0.997
_diffrn_reflns_theta_full 25.241
_diffrn_reflns_theta_max 27.478
_diffrn_reflns_theta_min 3.166
_exptl_absorpt_coefficient_mu 0.063
_exptl_absorpt_correction_type none
_exptl_crystal_colour Colorless
_exptl_crystal_density_diffrn 1.076
_exptl_crystal_description Block
_exptl_crystal_F_000 1080
_exptl_crystal_size_max 0.400
_exptl_crystal_size_mid 0.350
_exptl_crystal_size_min 0.250
_refine_diff_density_max 0.163
_refine_diff_density_min -0.205
_refine_diff_density_rms 0.039
_refine_ls_extinction_method none
_refine_ls_goodness_of_fit_ref 1.227
_refine_ls_hydrogen_treatment constr
_refine_ls_matrix_type full
_refine_ls_number_parameters 342
_refine_ls_number_reflns 7014
_refine_ls_number_restraints 0
_refine_ls_restrained_S_all 1.227
_refine_ls_R_factor_all 0.1102
_refine_ls_R_factor_gt 0.0835
_refine_ls_shift/su_max 0.000
_refine_ls_shift/su_mean 0.000
_refine_ls_structure_factor_coef Fsqd
_refine_ls_weighting_details 'w=1/[\s^2^(Fo^2^)+(0.0521P)^2^+0.5865P] where P=(Fo^2^+2Fc^2^)/3'
_refine_ls_weighting_scheme calc
_refine_ls_wR_factor_gt 0.1506
_refine_ls_wR_factor_ref 0.1633
_reflns_Friedel_coverage 0.000
_reflns_number_gt 5486
_reflns_number_total 7014
_reflns_threshold_expression 'I > 2\s(I)'
_cod_data_source_file ja6b00283_si_002.cif
_cod_data_source_block 7a
_cod_depositor_comments
;
The following automatic conversions were performed:

data item '_exptl_absorpt_correction_type' value 'None' was changed
to 'none' in accordance with the
/home/saulius/struct/COD-crude-data/automatic-downloads/DataCite-retrospective/ACS/depositions/lib/dictionaries/cif_core.dic
dictionary named 'cif_core.dic' version 2.4.2 last updated on
2011-04-26.

Automatic conversion script
Id: cif_fix_values 6909 2019-04-08 15:41:33Z antanas 
;
_cod_original_cell_volume 3064.2(19)
_cod_original_sg_symbol_H-M 'P 21/c'
_cod_database_code 4130104
_shelx_space_group_comment
;
The symmetry employed for this shelxl refinement is uniquely defined
by the following loop, which should always be used as a source of
symmetry information in preference to the above space-group names.
They are only intended as comments.
;
_shelx_estimated_absorpt_t_min 0.975
_shelx_estimated_absorpt_t_max 0.984
_shelxl_version_number 2014-3

loop_
_space_group_symop_operation_xyz
'x, y, z'
'-x, y+1/2, -z+1/2'
'-x, -y, -z'
'x, -y-1/2, z-1/2'

loop_
_atom_site_label
_atom_site_type_symbol
_atom_site_fract_x
_atom_site_fract_y
_atom_site_fract_z
_atom_site_U_iso_or_equiv
_atom_site_adp_type
_atom_site_occupancy
_atom_site_site_symmetry_order
_atom_site_calc_flag
_atom_site_refinement_flags_posn
_atom_site_refinement_flags_adp
B1 B 0.72678(14) 0.15518(18) 0.27921(13) 0.0274(5) Uani 1 1 d . .
N1 N 0.72667(10) 0.07361(12) 0.21813(9) 0.0276(4) Uani 1 1 d . .
C1 C 0.64313(13) 0.08361(16) 0.16889(12) 0.0339(5) Uani 1 1 d . .
H1 H 0.5988 0.0301 0.1860 0.041 Uiso 1 1 calc R U
H2 H 0.6546 0.0740 0.1096 0.041 Uiso 1 1 calc R U
C2 C 0.60977(13) 0.19590(16) 0.18593(12) 0.0325(4) Uani 1 1 d . .
H3 H 0.6287 0.2458 0.1426 0.039 Uiso 1 1 calc R U
H4 H 0.5438 0.1974 0.1890 0.039 Uiso 1 1 calc R U
N2 N 0.65180(10) 0.22282(12) 0.26571(9) 0.0286(4) Uani 1 1 d . .
O1 O 0.78632(8) 0.17272(11) 0.34285(8) 0.0334(3) Uani 1 1 d . .
C3 C 0.87314(13) 0.12679(18) 0.34464(13) 0.0382(5) Uani 1 1 d . .
H44 H 0.9083 0.1560 0.2990 0.046 Uiso 1 1 calc R U
H45 H 0.8683 0.0490 0.3369 0.046 Uiso 1 1 calc R U
C4 C 0.91998(13) 0.14983(16) 0.42492(12) 0.0336(5) Uani 1 1 d . .
C5 C 0.87658(15) 0.19466(18) 0.49056(14) 0.0456(6) Uani 1 1 d . .
H5 H 0.8157 0.2149 0.4847 0.055 Uiso 1 1 calc R U
C6 C 0.92192(18) 0.2101(2) 0.56518(15) 0.0593(7) Uani 1 1 d . .
H6 H 0.8916 0.2403 0.6103 0.071 Uiso 1 1 calc R U
C7 C 1.01023(19) 0.1821(2) 0.57412(17) 0.0636(8) Uani 1 1 d . .
H7 H 1.0410 0.1930 0.6251 0.076 Uiso 1 1 calc R U
C8 C 1.05376(16) 0.1383(2) 0.50903(18) 0.0589(7) Uani 1 1 d . .
H8 H 1.1149 0.1190 0.5150 0.071 Uiso 1 1 calc R U
C9 C 1.00906(14) 0.12208(17) 0.43473(15) 0.0443(6) Uani 1 1 d . .
H9 H 1.0398 0.0916 0.3900 0.053 Uiso 1 1 calc R U
C10 C 0.76117(12) -0.03251(15) 0.22698(11) 0.0288(4) Uani 1 1 d . .
C11 C 0.73226(13) -0.09719(16) 0.29167(12) 0.0329(4) Uani 1 1 d . .
C12 C 0.76929(15) -0.19858(17) 0.29957(14) 0.0420(5) Uani 1 1 d . .
H10 H 0.7521 -0.2427 0.3439 0.050 Uiso 1 1 calc R U
C13 C 0.83046(16) -0.23616(18) 0.24431(15) 0.0480(6) Uani 1 1 d . .
H11 H 0.8552 -0.3052 0.2511 0.058 Uiso 1 1 calc R U
C14 C 0.85552(15) -0.17319(18) 0.17925(14) 0.0457(6) Uani 1 1 d . .
H12 H 0.8963 -0.2003 0.1406 0.055 Uiso 1 1 calc R U
C15 C 0.82191(13) -0.07048(17) 0.16933(12) 0.0355(5) Uani 1 1 d . .
C16 C 0.66191(13) -0.06237(17) 0.35186(12) 0.0352(5) Uani 1 1 d . .
H13 H 0.6445 0.0122 0.3374 0.042 Uiso 1 1 calc R U
C17 C 0.57819(15) -0.1311(2) 0.34349(14) 0.0519(6) Uani 1 1 d . .
H14 H 0.5563 -0.1300 0.2863 0.078 Uiso 1 1 calc R U
H15 H 0.5319 -0.1031 0.3792 0.078 Uiso 1 1 calc R U
H16 H 0.5926 -0.2043 0.3596 0.078 Uiso 1 1 calc R U
C18 C 0.69678(15) -0.06194(19) 0.44095(12) 0.0441(5) Uani 1 1 d . .
H17 H 0.7165 -0.1336 0.4563 0.066 Uiso 1 1 calc R U
H18 H 0.6490 -0.0394 0.4772 0.066 Uiso 1 1 calc R U
H19 H 0.7472 -0.0125 0.4464 0.066 Uiso 1 1 calc R U
C19 C 0.85265(14) -0.0024(2) 0.09838(13) 0.0442(6) Uani 1 1 d . .
H20 H 0.8226 0.0683 0.1025 0.053 Uiso 1 1 calc R U
C20 C 0.82585(18) -0.0514(2) 0.01507(14) 0.0654(8) Uani 1 1 d . .
H21 H 0.8566 -0.1195 0.0085 0.098 Uiso 1 1 calc R U
H22 H 0.8427 -0.0031 -0.0292 0.098 Uiso 1 1 calc R U
H23 H 0.7611 -0.0629 0.0127 0.098 Uiso 1 1 calc R U
C21 C 0.95365(15) 0.0160(2) 0.10455(15) 0.0555(7) Uani 1 1 d . .
H24 H 0.9692 0.0475 0.1581 0.083 Uiso 1 1 calc R U
H25 H 0.9716 0.0643 0.0607 0.083 Uiso 1 1 calc R U
H26 H 0.9848 -0.0520 0.0988 0.083 Uiso 1 1 calc R U
C22 C 0.63401(12) 0.32388(15) 0.30237(11) 0.0294(4) Uani 1 1 d . .
C23 C 0.68603(13) 0.41291(16) 0.28335(12) 0.0348(5) Uani 1 1 d . .
C24 C 0.66636(16) 0.50940(18) 0.32137(14) 0.0450(6) Uani 1 1 d . .
H27 H 0.7003 0.5708 0.3087 0.054 Uiso 1 1 calc R U
C25 C 0.59833(16) 0.51695(18) 0.37707(14) 0.0466(6) Uani 1 1 d . .
H28 H 0.5866 0.5830 0.4030 0.056 Uiso 1 1 calc R U
C26 C 0.54753(14) 0.42920(18) 0.39520(13) 0.0400(5) Uani 1 1 d . .
H29 H 0.5009 0.4354 0.4335 0.048 Uiso 1 1 calc R U
C27 C 0.56360(13) 0.33154(16) 0.35813(11) 0.0323(5) Uani 1 1 d . .
C28 C 0.76230(14) 0.40680(17) 0.22380(13) 0.0393(5) Uani 1 1 d . .
H30 H 0.7638 0.3328 0.2014 0.047 Uiso 1 1 calc R U
C29 C 0.74868(17) 0.4829(2) 0.15104(14) 0.0551(7) Uani 1 1 d . .
H31 H 0.6921 0.4663 0.1224 0.083 Uiso 1 1 calc R U
H32 H 0.7980 0.4747 0.1130 0.083 Uiso 1 1 calc R U
H33 H 0.7472 0.5562 0.1712 0.083 Uiso 1 1 calc R U
C30 C 0.85208(15) 0.42776(19) 0.26795(14) 0.0481(6) Uani 1 1 d . .
H34 H 0.8527 0.5002 0.2901 0.072 Uiso 1 1 calc R U
H35 H 0.9005 0.4198 0.2289 0.072 Uiso 1 1 calc R U
H36 H 0.8604 0.3768 0.3130 0.072 Uiso 1 1 calc R U
C31 C 0.50913(13) 0.23418(17) 0.38020(12) 0.0372(5) Uani 1 1 d . .
H37 H 0.5116 0.1836 0.3329 0.045 Uiso 1 1 calc R U
C32 C 0.41091(15) 0.2577(2) 0.39567(15) 0.0512(6) Uani 1 1 d . .
H38 H 0.4061 0.3006 0.4457 0.077 Uiso 1 1 calc R U
H39 H 0.3785 0.1907 0.4025 0.077 Uiso 1 1 calc R U
H40 H 0.3851 0.2969 0.3488 0.077 Uiso 1 1 calc R U
C33 C 0.55265(17) 0.1795(2) 0.45502(14) 0.0550(7) Uani 1 1 d . .
H41 H 0.6151 0.1631 0.4435 0.083 Uiso 1 1 calc R U
H42 H 0.5206 0.1135 0.4667 0.083 Uiso 1 1 calc R U
H43 H 0.5501 0.2268 0.5028 0.083 Uiso 1 1 calc R U

loop_
_atom_site_aniso_label
_atom_site_aniso_U_11
_atom_site_aniso_U_22
_atom_site_aniso_U_33
_atom_site_aniso_U_23
_atom_site_aniso_U_13
_atom_site_aniso_U_12
B1 0.0233(10) 0.0333(12) 0.0255(11) 0.0033(9) 0.0014(9) -0.0035(9)
N1 0.0233(8) 0.0318(9) 0.0276(8) 0.0012(7) -0.0009(6) 0.0010(7)
C1 0.0285(10) 0.0439(12) 0.0289(10) -0.0036(9) -0.0049(8) 0.0023(9)
C2 0.0311(10) 0.0383(11) 0.0277(10) -0.0008(9) -0.0065(8) 0.0033(9)
N2 0.0288(8) 0.0316(9) 0.0251(8) -0.0011(7) -0.0033(7) 0.0022(7)
O1 0.0268(7) 0.0396(8) 0.0337(7) -0.0028(6) -0.0051(6) 0.0035(6)
C3 0.0259(10) 0.0466(13) 0.0419(12) -0.0016(10) -0.0040(9) 0.0035(9)
C4 0.0310(10) 0.0304(11) 0.0390(11) 0.0053(9) -0.0070(9) -0.0049(8)
C5 0.0385(12) 0.0553(14) 0.0426(13) -0.0008(11) -0.0112(10) -0.0025(11)
C6 0.0630(17) 0.0690(18) 0.0450(14) -0.0054(13) -0.0145(12) -0.0067(14)
C7 0.0629(17) 0.0671(18) 0.0593(17) 0.0099(14) -0.0353(14) -0.0133(14)
C8 0.0390(13) 0.0558(16) 0.0806(19) 0.0162(15) -0.0273(13) -0.0048(12)
C9 0.0320(11) 0.0404(12) 0.0599(15) 0.0098(11) -0.0105(10) -0.0024(9)
C10 0.0247(9) 0.0338(11) 0.0278(10) -0.0023(8) -0.0039(8) 0.0000(8)
C11 0.0315(10) 0.0335(11) 0.0333(10) -0.0015(9) -0.0051(8) -0.0060(8)
C12 0.0459(13) 0.0340(12) 0.0455(13) 0.0033(10) -0.0104(10) -0.0051(10)
C13 0.0515(14) 0.0328(12) 0.0590(15) -0.0083(11) -0.0135(12) 0.0074(10)
C14 0.0437(13) 0.0461(13) 0.0470(13) -0.0131(11) -0.0043(11) 0.0098(11)
C15 0.0300(11) 0.0434(12) 0.0328(11) -0.0057(9) -0.0031(9) 0.0026(9)
C16 0.0321(11) 0.0415(12) 0.0320(11) 0.0065(9) -0.0004(9) -0.0088(9)
C17 0.0425(13) 0.0698(17) 0.0432(13) 0.0065(12) -0.0019(10) -0.0199(12)
C18 0.0439(13) 0.0530(14) 0.0352(12) 0.0059(10) -0.0024(10) -0.0042(11)
C19 0.0352(12) 0.0616(15) 0.0362(12) -0.0020(11) 0.0048(10) 0.0089(11)
C20 0.0546(16) 0.104(2) 0.0372(13) -0.0038(14) 0.0012(12) 0.0054(15)
C21 0.0386(13) 0.0786(19) 0.0497(14) -0.0002(13) 0.0084(11) 0.0054(12)
C22 0.0298(10) 0.0319(10) 0.0263(10) -0.0007(8) -0.0062(8) 0.0041(8)
C23 0.0326(11) 0.0364(11) 0.0350(11) -0.0001(9) -0.0066(9) -0.0004(9)
C24 0.0469(14) 0.0356(12) 0.0521(14) -0.0005(10) -0.0070(11) -0.0024(10)
C25 0.0494(14) 0.0413(13) 0.0485(13) -0.0098(11) -0.0100(11) 0.0090(11)
C26 0.0386(12) 0.0473(13) 0.0339(11) -0.0066(10) -0.0033(9) 0.0083(10)
C27 0.0315(10) 0.0386(11) 0.0266(10) -0.0005(8) -0.0045(8) 0.0045(9)
C28 0.0399(12) 0.0391(12) 0.0389(12) 0.0031(10) -0.0013(10) -0.0056(9)
C29 0.0578(16) 0.0607(16) 0.0465(14) 0.0116(12) -0.0038(12) -0.0086(12)
C30 0.0393(13) 0.0527(14) 0.0522(14) 0.0056(11) -0.0022(11) -0.0068(11)
C31 0.0359(11) 0.0457(13) 0.0301(10) 0.0024(9) 0.0042(9) 0.0034(9)
C32 0.0396(13) 0.0634(16) 0.0507(14) 0.0049(12) 0.0066(11) -0.0017(11)
C33 0.0544(15) 0.0642(16) 0.0465(14) 0.0171(12) 0.0042(12) 0.0058(13)

loop_
_atom_type_symbol
_atom_type_description
_atom_type_scat_dispersion_real
_atom_type_scat_dispersion_imag
_atom_type_scat_source
C C 0.0033 0.0016 'International Tables Vol C Tables 4.2.6.8 and 6.1.1.4'
H H 0.0000 0.0000 'International Tables Vol C Tables 4.2.6.8 and 6.1.1.4'
B B 0.0013 0.0007 'International Tables Vol C Tables 4.2.6.8 and 6.1.1.4'
N N 0.0061 0.0033 'International Tables Vol C Tables 4.2.6.8 and 6.1.1.4'
O O 0.0106 0.0060 'International Tables Vol C Tables 4.2.6.8 and 6.1.1.4'

loop_
_geom_angle_atom_site_label_1
_geom_angle_atom_site_label_2
_geom_angle_atom_site_label_3
_geom_angle
O1 B1 N2 121.26(18)
O1 B1 N1 129.22(18)
N2 B1 N1 109.52(16)
B1 N1 C10 127.08(15)
B1 N1 C1 107.69(15)
C10 N1 C1 115.59(15)
N1 C1 C2 104.92(15)
N1 C1 H1 110.8
C2 C1 H1 110.8
N1 C1 H2 110.8
C2 C1 H2 110.8
H1 C1 H2 108.8
N2 C2 C1 103.79(15)
N2 C2 H3 111.0
C1 C2 H3 111.0
N2 C2 H4 111.0
C1 C2 H4 111.0
H3 C2 H4 109.0
B1 N2 C22 128.37(16)
B1 N2 C2 108.63(15)
C22 N2 C2 119.51(15)
B1 O1 C3 121.97(16)
O1 C3 C4 110.44(17)
O1 C3 H44 109.6
C4 C3 H44 109.6
O1 C3 H45 109.6
C4 C3 H45 109.6
H44 C3 H45 108.1
C5 C4 C9 118.8(2)
C5 C4 C3 122.24(18)
C9 C4 C3 118.88(19)
C4 C5 C6 120.1(2)
C4 C5 H5 119.9
C6 C5 H5 119.9
C7 C6 C5 120.4(3)
C7 C6 H6 119.8
C5 C6 H6 119.8
C8 C7 C6 119.7(2)
C8 C7 H7 120.2
C6 C7 H7 120.2
C7 C8 C9 120.3(2)
C7 C8 H8 119.8
C9 C8 H8 119.8
C8 C9 C4 120.6(2)
C8 C9 H9 119.7
C4 C9 H9 119.7
C15 C10 C11 121.17(18)
C15 C10 N1 119.05(17)
C11 C10 N1 119.76(17)
C12 C11 C10 118.00(19)
C12 C11 C16 118.96(18)
C10 C11 C16 123.03(18)
C13 C12 C11 121.4(2)
C13 C12 H10 119.3
C11 C12 H10 119.3
C14 C13 C12 119.9(2)
C14 C13 H11 120.1
C12 C13 H11 120.1
C13 C14 C15 121.1(2)
C13 C14 H12 119.4
C15 C14 H12 119.4
C14 C15 C10 118.37(19)
C14 C15 C19 119.76(19)
C10 C15 C19 121.86(19)
C11 C16 C17 111.06(18)
C11 C16 C18 112.64(17)
C17 C16 C18 110.41(17)
C11 C16 H13 107.5
C17 C16 H13 107.5
C18 C16 H13 107.5
C16 C17 H14 109.5
C16 C17 H15 109.5
H14 C17 H15 109.5
C16 C17 H16 109.5
H14 C17 H16 109.5
H15 C17 H16 109.5
C16 C18 H17 109.5
C16 C18 H18 109.5
H17 C18 H18 109.5
C16 C18 H19 109.5
H17 C18 H19 109.5
H18 C18 H19 109.5
C15 C19 C21 110.60(18)
C15 C19 C20 111.5(2)
C21 C19 C20 110.91(19)
C15 C19 H20 107.9
C21 C19 H20 107.9
C20 C19 H20 107.9
C19 C20 H21 109.5
C19 C20 H22 109.5
H21 C20 H22 109.5
C19 C20 H23 109.5
H21 C20 H23 109.5
H22 C20 H23 109.5
C19 C21 H24 109.5
C19 C21 H25 109.5
H24 C21 H25 109.5
C19 C21 H26 109.5
H24 C21 H26 109.5
H25 C21 H26 109.5
C23 C22 C27 120.96(18)
C23 C22 N2 120.51(17)
C27 C22 N2 118.53(17)
C24 C23 C22 118.21(19)
C24 C23 C28 119.75(19)
C22 C23 C28 122.04(18)
C25 C24 C23 121.1(2)
C25 C24 H27 119.5
C23 C24 H27 119.5
C26 C25 C24 120.3(2)
C26 C25 H28 119.8
C24 C25 H28 119.8
C25 C26 C27 120.9(2)
C25 C26 H29 119.6
C27 C26 H29 119.6
C26 C27 C22 118.57(19)
C26 C27 C31 120.69(18)
C22 C27 C31 120.68(18)
C23 C28 C29 111.88(19)
C23 C28 C30 110.94(18)
C29 C28 C30 110.75(18)
C23 C28 H30 107.7
C29 C28 H30 107.7
C30 C28 H30 107.7
C28 C29 H31 109.5
C28 C29 H32 109.5
H31 C29 H32 109.5
C28 C29 H33 109.5
H31 C29 H33 109.5
H32 C29 H33 109.5
C28 C30 H34 109.5
C28 C30 H35 109.5
H34 C30 H35 109.5
C28 C30 H36 109.5
H34 C30 H36 109.5
H35 C30 H36 109.5
C27 C31 C32 114.02(18)
C27 C31 C33 109.22(18)
C32 C31 C33 110.52(18)
C27 C31 H37 107.6
C32 C31 H37 107.6
C33 C31 H37 107.6
C31 C32 H38 109.5
C31 C32 H39 109.5
H38 C32 H39 109.5
C31 C32 H40 109.5
H38 C32 H40 109.5
H39 C32 H40 109.5
C31 C33 H41 109.5
C31 C33 H42 109.5
H41 C33 H42 109.5
C31 C33 H43 109.5
H41 C33 H43 109.5
H42 C33 H43 109.5

loop_
_geom_bond_atom_site_label_1
_geom_bond_atom_site_label_2
_geom_bond_distance
B1 O1 1.369(2)
B1 N2 1.422(3)
B1 N1 1.428(3)
N1 C10 1.438(2)
N1 C1 1.476(2)
C1 C2 1.526(3)
C1 H1 0.9900
C1 H2 0.9900
C2 N2 1.469(2)
C2 H3 0.9900
C2 H4 0.9900
N2 C22 1.432(2)
O1 C3 1.423(2)
C3 C4 1.497(3)
C3 H44 0.9900
C3 H45 0.9900
C4 C5 1.383(3)
C4 C9 1.385(3)
C5 C6 1.391(3)
C5 H5 0.9500
C6 C7 1.373(4)
C6 H6 0.9500
C7 C8 1.371(4)
C7 H7 0.9500
C8 C9 1.383(3)
C8 H8 0.9500
C9 H9 0.9500
C10 C15 1.405(3)
C10 C11 1.406(3)
C11 C12 1.396(3)
C11 C16 1.519(3)
C12 C13 1.381(3)
C12 H10 0.9500
C13 C14 1.381(3)
C13 H11 0.9500
C14 C15 1.395(3)
C14 H12 0.9500
C15 C19 1.517(3)
C16 C17 1.527(3)
C16 C18 1.529(3)
C16 H13 1.0000
C17 H14 0.9800
C17 H15 0.9800
C17 H16 0.9800
C18 H17 0.9800
C18 H18 0.9800
C18 H19 0.9800
C19 C21 1.531(3)
C19 C20 1.534(3)
C19 H20 1.0000
C20 H21 0.9800
C20 H22 0.9800
C20 H23 0.9800
C21 H24 0.9800
C21 H25 0.9800
C21 H26 0.9800
C22 C23 1.403(3)
C22 C27 1.410(3)
C23 C24 1.397(3)
C23 C28 1.516(3)
C24 C25 1.382(3)
C24 H27 0.9500
C25 C26 1.377(3)
C25 H28 0.9500
C26 C27 1.392(3)
C26 H29 0.9500
C27 C31 1.519(3)
C28 C29 1.532(3)
C28 C30 1.533(3)
C28 H30 1.0000
C29 H31 0.9800
C29 H32 0.9800
C29 H33 0.9800
C30 H34 0.9800
C30 H35 0.9800
C30 H36 0.9800
C31 C32 1.527(3)
C31 C33 1.531(3)
C31 H37 1.0000
C32 H38 0.9800
C32 H39 0.9800
C32 H40 0.9800
C33 H41 0.9800
C33 H42 0.9800
C33 H43 0.9800

loop_
_geom_torsion_atom_site_label_1
_geom_torsion_atom_site_label_2
_geom_torsion_atom_site_label_3
_geom_torsion_atom_site_label_4
_geom_torsion
O1 B1 N1 C10 30.3(3)
N2 B1 N1 C10 -149.89(17)
O1 B1 N1 C1 174.32(19)
N2 B1 N1 C1 -5.9(2)
B1 N1 C1 C2 18.2(2)
C10 N1 C1 C2 166.89(15)
N1 C1 C2 N2 -23.23(19)
O1 B1 N2 C22 11.8(3)
N1 B1 N2 C22 -168.06(17)
O1 B1 N2 C2 170.21(17)
N1 B1 N2 C2 -9.6(2)
C1 C2 N2 B1 20.4(2)
C1 C2 N2 C22 -178.98(15)
N2 B1 O1 C3 -162.00(18)
N1 B1 O1 C3 17.8(3)
B1 O1 C3 C4 -174.04(17)
O1 C3 C4 C5 9.5(3)
O1 C3 C4 C9 -172.70(18)
C9 C4 C5 C6 -0.7(3)
C3 C4 C5 C6 177.1(2)
C4 C5 C6 C7 0.7(4)
C5 C6 C7 C8 -0.2(4)
C6 C7 C8 C9 -0.2(4)
C7 C8 C9 C4 0.1(4)
C5 C4 C9 C8 0.4(3)
C3 C4 C9 C8 -177.5(2)
B1 N1 C10 C15 -127.6(2)
C1 N1 C10 C15 90.8(2)
B1 N1 C10 C11 53.9(3)
C1 N1 C10 C11 -87.8(2)
C15 C10 C11 C12 3.3(3)
N1 C10 C11 C12 -178.16(17)
C15 C10 C11 C16 -175.61(18)
N1 C10 C11 C16 2.9(3)
C10 C11 C12 C13 -2.0(3)
C16 C11 C12 C13 176.99(19)
C11 C12 C13 C14 -0.5(3)
C12 C13 C14 C15 1.8(3)
C13 C14 C15 C10 -0.4(3)
C13 C14 C15 C19 178.4(2)
C11 C10 C15 C14 -2.1(3)
N1 C10 C15 C14 179.32(17)
C11 C10 C15 C19 179.00(18)
N1 C10 C15 C19 0.5(3)
C12 C11 C16 C17 -63.9(2)
C10 C11 C16 C17 115.1(2)
C12 C11 C16 C18 60.6(2)
C10 C11 C16 C18 -120.5(2)
C14 C15 C19 C21 -60.9(3)
C10 C15 C19 C21 118.0(2)
C14 C15 C19 C20 63.0(3)
C10 C15 C19 C20 -118.1(2)
B1 N2 C22 C23 68.8(3)
C2 N2 C22 C23 -87.6(2)
B1 N2 C22 C27 -110.8(2)
C2 N2 C22 C27 92.8(2)
C27 C22 C23 C24 0.2(3)
N2 C22 C23 C24 -179.45(17)
C27 C22 C23 C28 179.82(17)
N2 C22 C23 C28 0.2(3)
C22 C23 C24 C25 0.9(3)
C28 C23 C24 C25 -178.8(2)
C23 C24 C25 C26 -1.0(3)
C24 C25 C26 C27 0.1(3)
C25 C26 C27 C22 0.9(3)
C25 C26 C27 C31 178.21(19)
C23 C22 C27 C26 -1.1(3)
N2 C22 C27 C26 178.59(16)
C23 C22 C27 C31 -178.35(17)
N2 C22 C27 C31 1.3(3)
C24 C23 C28 C29 -59.3(3)
C22 C23 C28 C29 121.1(2)
C24 C23 C28 C30 65.0(3)
C22 C23 C28 C30 -114.6(2)
C26 C27 C31 C32 37.1(3)
C22 C27 C31 C32 -145.72(19)
C26 C27 C31 C33 -87.1(2)
C22 C27 C31 C33 90.1(2)
